data_2231292
loop_
_publ_author_name
'Eltayeb, Naser Eltaher'
'Teoh, Siang Guan'
'Chantrapromma, Suchada'
'Fun, Hoong-Kun'

_publ_section_title
;
 [2-(1<i>H</i>-Benzimidazol-2-yl-\k<i>N</i>^3^)aniline-\k<i>N</i>]dichloridozinc
;
_journal_coeditor_code RZ2622
_journal_issue 8
_journal_name_full 'Acta Crystallographica Section E'
_journal_page_first m1062
_journal_page_last m1063
_journal_paper_doi 10.1107/S1600536811026572
_journal_volume 67
_journal_year 2011
_chemical_formula_iupac '[Zn Cl2 (C13 H11 N3)]'
_chemical_formula_moiety 'C13 H11 Cl2 N3 Zn'
_chemical_formula_sum 'C13 H11 Cl2 N3 Zn'
_chemical_formula_weight 345.54
_chemical_name_systematic '[2-(1<i>H</i>-Benzimidazol-2-yl-\k<i>N</i>^3^)aniline-\k<i>N</i>]dichloridozinc'
_space_group_IT_number 15
_symmetry_cell_setting monoclinic
_symmetry_space_group_name_Hall '-C 2yc'
_symmetry_space_group_name_H-M 'C 1 2/c 1'
_atom_sites_solution_hydrogens geom
_atom_sites_solution_primary direct
_atom_sites_solution_secondary difmap
_audit_creation_method SHELXL-97
_cell_angle_alpha 90.00
_cell_angle_beta 125.244(2)
_cell_angle_gamma 90.00
_cell_formula_units_Z 8
_cell_length_a 22.0252(7)
_cell_length_b 10.0651(3)
_cell_length_c 15.3676(6)
_cell_measurement_reflns_used 7344
_cell_measurement_temperature 100
_cell_measurement_theta_max 37.65
_cell_measurement_theta_min 2.32
_cell_volume 2782.32(18)
_computing_cell_refinement 'SAINT (Bruker, 2009)'
_computing_data_collection 'APEX2 (Bruker, 2009)'
_computing_data_reduction 'SAINT (Bruker, 2009)'
_computing_molecular_graphics 'SHELXTL (Sheldrick, 2008)'
_computing_publication_material
;
SHELXTL (Sheldrick, 2008) and PLATON (Spek, 2009)
;
_computing_structure_refinement 'SHELXTL (Sheldrick, 2008)'
_computing_structure_solution 'SHELXTL (Sheldrick, 2008)'
_diffrn_ambient_temperature 100
_diffrn_measured_fraction_theta_full 0.990
_diffrn_measured_fraction_theta_max 0.990
_diffrn_measurement_device_type 'Bruker APEX DUO CCD area-detector'
_diffrn_measurement_method '\f and \w'
_diffrn_radiation_monochromator graphite
_diffrn_radiation_source 'sealed tube'
_diffrn_radiation_type MoK\a
_diffrn_radiation_wavelength 0.71073
_diffrn_reflns_av_R_equivalents 0.0225
_diffrn_reflns_av_sigmaI/netI 0.0146
_diffrn_reflns_limit_h_max 36
_diffrn_reflns_limit_h_min -37
_diffrn_reflns_limit_k_max 17
_diffrn_reflns_limit_k_min -17
_diffrn_reflns_limit_l_max 26
_diffrn_reflns_limit_l_min -25
_diffrn_reflns_number 50659
_diffrn_reflns_theta_full 37.65
_diffrn_reflns_theta_max 37.65
_diffrn_reflns_theta_min 2.32
_diffrn_standards_number 0
_exptl_absorpt_coefficient_mu 2.137
_exptl_absorpt_correction_T_max 0.5600
_exptl_absorpt_correction_T_min 0.4282
_exptl_absorpt_correction_type multi-scan
_exptl_absorpt_process_details '(SADABS; Bruker, 2009)'
_exptl_crystal_colour Yellow
_exptl_crystal_density_diffrn 1.650
_exptl_crystal_density_method 'not measured'
_exptl_crystal_description Block
_exptl_crystal_F_000 1392
_exptl_crystal_size_max 0.48
_exptl_crystal_size_mid 0.31
_exptl_crystal_size_min 0.31
_refine_diff_density_max 0.535
_refine_diff_density_min -0.547
_refine_ls_extinction_method none
_refine_ls_goodness_of_fit_ref 1.022
_refine_ls_hydrogen_treatment constr
_refine_ls_matrix_type full
_refine_ls_number_parameters 172
_refine_ls_number_reflns 7344
_refine_ls_number_restraints 0
_refine_ls_restrained_S_all 1.022
_refine_ls_R_factor_all 0.0368
_refine_ls_R_factor_gt 0.0269
_refine_ls_shift/su_max 0.002
_refine_ls_shift/su_mean 0.001
_refine_ls_structure_factor_coef Fsqd
_refine_ls_weighting_details 'calc w=1/[\s^2^(Fo^2^)+(0.0419P)^2^+0.7801P] where P=(Fo^2^+2Fc^2^)/3'
_refine_ls_weighting_scheme calc
_refine_ls_wR_factor_gt 0.0752
_refine_ls_wR_factor_ref 0.0805
_reflns_number_gt 5887
_reflns_number_total 7344
_reflns_threshold_expression I>2\s(I)
_cod_data_source_file rz2622.cif
_cod_data_source_block I
_cod_original_sg_symbol_H-M 'C 2/c'
_cod_database_code 2231292
_cod_database_fobs_code 2231292

loop_
_symmetry_equiv_pos_as_xyz
'x, y, z'
'-x, y, -z+1/2'
'x+1/2, y+1/2, z'
'-x+1/2, y+1/2, -z+1/2'
'-x, -y, -z'
'x, -y, z-1/2'
'-x+1/2, -y+1/2, -z'
'x+1/2, -y+1/2, z-1/2'

loop_
_atom_site_type_symbol
_atom_site_label
_atom_site_fract_x
_atom_site_fract_y
_atom_site_fract_z
_atom_site_U_iso_or_equiv
_atom_site_adp_type
_atom_site_calc_flag
_atom_site_refinement_flags
_atom_site_occupancy
_atom_site_symmetry_multiplicity
Zn Zn1 0.057453(6) 0.825871(11) 0.151068(9) 0.03470(4) Uani d . 1 1
Cl Cl1 0.094347(18) 0.82859(2) 0.04109(2) 0.04377(6) Uani d . 1 1
Cl Cl2 0.121812(17) 0.94430(3) 0.29852(2) 0.04885(7) Uani d . 1 1
N N1 0.03795(5) 0.63755(8) 0.17124(6) 0.03277(14) Uani d . 1 1
N N2 -0.01309(5) 0.43948(8) 0.11361(7) 0.03566(16) Uani d . 1 1
H H1N2 -0.0400 0.3776 0.0772 0.043 Uiso d R 1 1
N N3 -0.05430(5) 0.86317(8) 0.06474(7) 0.03630(16) Uani d . 1 1
H H1N3 -0.0613 0.9453 0.0395 0.044 Uiso d R 1 1
H H2N3 -0.0606 0.8661 0.1203 0.044 Uiso d R 1 1
C C1 0.08602(5) 0.54368(9) 0.24599(8) 0.03401(16) Uani d . 1 1
C C2 0.15487(6) 0.55968(12) 0.34379(9) 0.0441(2) Uani d . 1 1
H H2A 0.1765 0.6429 0.3686 0.053 Uiso calc R 1 1
C C3 0.18917(8) 0.44533(15) 0.40179(11) 0.0548(3) Uani d . 1 1
H H3A 0.2351 0.4519 0.4673 0.066 Uiso calc R 1 1
C C4 0.15673(9) 0.32000(14) 0.36457(13) 0.0578(3) Uani d . 1 1
H H4A 0.1816 0.2457 0.4063 0.069 Uiso calc R 1 1
C C5 0.08893(8) 0.30296(12) 0.26782(11) 0.0487(3) Uani d . 1 1
H H5A 0.0677 0.2195 0.2428 0.058 Uiso calc R 1 1
C C6 0.05428(6) 0.41848(9) 0.20999(8) 0.03638(18) Uani d . 1 1
C C7 -0.02133(5) 0.57180(8) 0.09356(7) 0.03092(15) Uani d . 1 1
C C8 -0.08750(5) 0.62967(9) -0.00210(7) 0.03133(15) Uani d . 1 1
C C9 -0.13949(6) 0.54428(11) -0.08355(9) 0.0409(2) Uani d . 1 1
H H9A -0.1313 0.4531 -0.0751 0.049 Uiso calc R 1 1
C C10 -0.20257(7) 0.59227(14) -0.17600(10) 0.0501(3) Uani d . 1 1
H H10A -0.2366 0.5336 -0.2286 0.060 Uiso calc R 1 1
C C11 -0.21502(7) 0.72704(15) -0.19038(10) 0.0556(3) Uani d . 1 1
H H11A -0.2567 0.7598 -0.2535 0.067 Uiso calc R 1 1
C C12 -0.16525(7) 0.81339(12) -0.11062(10) 0.0478(3) Uani d . 1 1
H H12A -0.1741 0.9043 -0.1203 0.057 Uiso calc R 1 1
C C13 -0.10222(5) 0.76671(9) -0.01632(7) 0.03314(16) Uani d . 1 1

loop_
_atom_site_aniso_label
_atom_site_aniso_U_11
_atom_site_aniso_U_22
_atom_site_aniso_U_33
_atom_site_aniso_U_12
_atom_site_aniso_U_13
_atom_site_aniso_U_23
Zn1 0.03589(6) 0.02529(5) 0.03528(6) -0.00291(3) 0.01612(5) -0.00044(3)
Cl1 0.05837(16) 0.03021(11) 0.04711(13) -0.00299(9) 0.03297(13) 0.00024(8)
Cl2 0.05149(15) 0.04321(13) 0.04471(13) -0.01328(11) 0.02364(11) -0.01315(10)
N1 0.0341(3) 0.0252(3) 0.0324(3) -0.0009(3) 0.0154(3) 0.0028(2)
N2 0.0392(4) 0.0235(3) 0.0404(4) -0.0010(3) 0.0207(3) 0.0010(3)
N3 0.0372(4) 0.0252(3) 0.0366(4) 0.0020(3) 0.0156(3) -0.0006(3)
C1 0.0358(4) 0.0293(4) 0.0345(4) 0.0030(3) 0.0188(3) 0.0054(3)
C2 0.0390(5) 0.0421(5) 0.0387(5) 0.0026(4) 0.0153(4) 0.0045(4)
C3 0.0460(6) 0.0552(7) 0.0454(6) 0.0125(5) 0.0162(5) 0.0139(5)
C4 0.0568(7) 0.0461(7) 0.0588(7) 0.0189(5) 0.0266(6) 0.0219(5)
C5 0.0541(6) 0.0299(4) 0.0586(7) 0.0101(4) 0.0306(6) 0.0126(4)
C6 0.0405(4) 0.0275(4) 0.0413(4) 0.0039(3) 0.0237(4) 0.0055(3)
C7 0.0345(4) 0.0238(3) 0.0331(4) -0.0006(3) 0.0187(3) 0.0011(3)
C8 0.0316(4) 0.0280(3) 0.0313(3) -0.0009(3) 0.0163(3) -0.0002(3)
C9 0.0391(5) 0.0345(4) 0.0406(5) -0.0050(4) 0.0180(4) -0.0065(4)
C10 0.0374(5) 0.0505(6) 0.0421(5) -0.0056(4) 0.0112(4) -0.0100(5)
C11 0.0369(5) 0.0533(7) 0.0440(6) 0.0034(5) 0.0045(4) -0.0008(5)
C12 0.0372(5) 0.0385(5) 0.0438(5) 0.0061(4) 0.0095(4) 0.0038(4)
C13 0.0307(4) 0.0288(4) 0.0334(4) 0.0015(3) 0.0147(3) 0.0007(3)

loop_
_atom_type_symbol
_atom_type_description
_atom_type_scat_dispersion_real
_atom_type_scat_dispersion_imag
_atom_type_scat_source
C C 0.0033 0.0016 'International Tables Vol C Tables 4.2.6.8 and 6.1.1.4'
H H 0.0000 0.0000 'International Tables Vol C Tables 4.2.6.8 and 6.1.1.4'
N N 0.0061 0.0033 'International Tables Vol C Tables 4.2.6.8 and 6.1.1.4'
Cl Cl 0.1484 0.1585 'International Tables Vol C Tables 4.2.6.8 and 6.1.1.4'
Zn Zn 0.2839 1.4301 'International Tables Vol C Tables 4.2.6.8 and 6.1.1.4'

loop_
_geom_angle_atom_site_label_1
_geom_angle_atom_site_label_2
_geom_angle_atom_site_label_3
_geom_angle
N1 Zn1 N3 89.36(3)
N1 Zn1 Cl2 114.83(3)
N3 Zn1 Cl2 112.74(3)
N1 Zn1 Cl1 109.18(3)
N3 Zn1 Cl1 109.27(3)
Cl2 Zn1 Cl1 117.844(13)
C7 N1 C1 106.79(8)
C7 N1 Zn1 121.20(6)
C1 N1 Zn1 129.89(7)
C7 N2 C6 108.33(8)
C7 N2 H1N2 130.1
C6 N2 H1N2 121.5
C13 N3 Zn1 116.24(6)
C13 N3 H1N3 113.1
Zn1 N3 H1N3 107.2
C13 N3 H2N3 112.7
Zn1 N3 H2N3 99.8
H1N3 N3 H2N3 106.7
N1 C1 C6 108.60(8)
N1 C1 C2 130.32(9)
C6 C1 C2 121.07(9)
C3 C2 C1 116.57(11)
C3 C2 H2A 121.7
C1 C2 H2A 121.7
C2 C3 C4 121.78(12)
C2 C3 H3A 119.1
C4 C3 H3A 119.1
C5 C4 C3 122.13(11)
C5 C4 H4A 118.9
C3 C4 H4A 118.9
C4 C5 C6 115.92(12)
C4 C5 H5A 122.0
C6 C5 H5A 122.0
N2 C6 C1 105.68(8)
N2 C6 C5 131.80(10)
C1 C6 C5 122.52(10)
N1 C7 N2 110.58(8)
N1 C7 C8 126.51(8)
N2 C7 C8 122.91(8)
C9 C8 C13 117.84(9)
C9 C8 C7 118.62(9)
C13 C8 C7 123.53(8)
C10 C9 C8 121.57(10)
C10 C9 H9A 119.2
C8 C9 H9A 119.2
C11 C10 C9 119.95(10)
C11 C10 H10A 120.0
C9 C10 H10A 120.0
C10 C11 C12 119.67(11)
C10 C11 H11A 120.2
C12 C11 H11A 120.2
C11 C12 C13 121.13(11)
C11 C12 H12A 119.4
C13 C12 H12A 119.4
C12 C13 C8 119.79(9)
C12 C13 N3 117.73(9)
C8 C13 N3 122.48(8)

loop_
_geom_bond_atom_site_label_1
_geom_bond_atom_site_label_2
_geom_bond_distance
Zn1 N1 2.0068(8)
Zn1 N3 2.0471(9)
Zn1 Cl2 2.2041(3)
Zn1 Cl1 2.2589(3)
N1 C7 1.3300(12)
N1 C1 1.3890(12)
N2 C7 1.3554(12)
N2 C6 1.3798(13)
N2 H1N2 0.8188
N3 C13 1.4460(12)
N3 H1N3 0.8877
N3 H2N3 0.9418
C1 C6 1.3916(14)
C1 C2 1.3978(15)
C2 C3 1.3830(17)
C2 H2A 0.9300
C3 C4 1.399(2)
C3 H3A 0.9300
C4 C5 1.381(2)
C4 H4A 0.9300
C5 C6 1.3933(14)
C5 H5A 0.9300
C7 C8 1.4668(12)
C8 C9 1.4009(13)
C8 C13 1.4049(13)
C9 C10 1.3797(16)
C9 H9A 0.9300
C10 C11 1.376(2)
C10 H10A 0.9300
C11 C12 1.3816(18)
C11 H11A 0.9300
C12 C13 1.3878(14)
C12 H12A 0.9300

loop_
_geom_hbond_atom_site_label_D
_geom_hbond_atom_site_label_H
_geom_hbond_atom_site_label_A
_geom_hbond_site_symmetry_A
_geom_hbond_distance_DH
_geom_hbond_distance_HA
_geom_hbond_distance_DA
_geom_hbond_angle_DHA
_geom_hbond_publ_flag
N2 H1N2 Cl1 5_565 0.82 2.56 3.3503(9) 164 y
N3 H1N3 Cl1 5_575 0.89 2.49 3.3753(9) 174 y
N3 H2N3 Cl2 2_555 0.94 2.44 3.3015(12) 153 y

loop_
_geom_torsion_atom_site_label_1
_geom_torsion_atom_site_label_2
_geom_torsion_atom_site_label_3
_geom_torsion_atom_site_label_4
_geom_torsion
N3 Zn1 N1 C7 37.88(8)
Cl2 Zn1 N1 C7 152.76(7)
Cl1 Zn1 N1 C7 -72.34(8)
N3 Zn1 N1 C1 -160.99(9)
Cl2 Zn1 N1 C1 -46.11(10)
Cl1 Zn1 N1 C1 88.79(9)
N1 Zn1 N3 C13 -47.06(7)
Cl2 Zn1 N3 C13 -163.85(6)
Cl1 Zn1 N3 C13 63.07(7)
C7 N1 C1 C6 0.96(11)
Zn1 N1 C1 C6 -162.24(7)
C7 N1 C1 C2 -177.97(12)
Zn1 N1 C1 C2 18.82(17)
N1 C1 C2 C3 178.91(12)
C6 C1 C2 C3 0.09(18)
C1 C2 C3 C4 0.0(2)
C2 C3 C4 C5 0.3(3)
C3 C4 C5 C6 -0.8(2)
C7 N2 C6 C1 -0.46(11)
C7 N2 C6 C5 178.79(13)
N1 C1 C6 N2 -0.30(11)
C2 C1 C6 N2 178.75(10)
N1 C1 C6 C5 -179.64(11)
C2 C1 C6 C5 -0.59(18)
C4 C5 C6 N2 -178.24(13)
C4 C5 C6 C1 0.90(19)
C1 N1 C7 N2 -1.27(11)
Zn1 N1 C7 N2 163.70(7)
C1 N1 C7 C8 178.98(9)
Zn1 N1 C7 C8 -16.04(14)
C6 N2 C7 N1 1.11(12)
C6 N2 C7 C8 -179.14(9)
N1 C7 C8 C9 170.17(10)
N2 C7 C8 C9 -9.55(15)
N1 C7 C8 C13 -10.56(16)
N2 C7 C8 C13 169.73(10)
C13 C8 C9 C10 1.27(17)
C7 C8 C9 C10 -179.41(11)
C8 C9 C10 C11 0.9(2)
C9 C10 C11 C12 -1.9(2)
C10 C11 C12 C13 0.7(2)
C11 C12 C13 C8 1.5(2)
C11 C12 C13 N3 -177.82(13)
C9 C8 C13 C12 -2.43(16)
C7 C8 C13 C12 178.29(11)
C9 C8 C13 N3 176.84(10)
C7 C8 C13 N3 -2.44(15)
Zn1 N3 C13 C12 -143.37(10)
Zn1 N3 C13 C8 37.35(12)
